data_4104209
loop_
_publ_author_name
'S\'ebastien Ulrich'
'Jean-Marie Lehn'

_publ_section_title
;
 Adaptation to Shape Switching by Component Selection in a Constitutional
 Dynamic System
;
_journal_name_full 'Journal of the American Chemical Society'
_journal_page_first 5546
_journal_page_last 5559
_journal_paper_doi 10.1021/ja809828g
_journal_volume 131
_journal_year 2009
_chemical_formula_moiety 'C26 H30 F3 N8 O4 Pb S, C F3 O3 S'
_chemical_formula_sum 'C27 H30 F6 N8 O7 Pb S2'
_chemical_formula_weight 963.90
_chemical_name_systematic
;
 ?
;
_space_group_IT_number 14
_symmetry_cell_setting monoclinic
_symmetry_space_group_name_Hall '-P 2ybc'
_symmetry_space_group_name_H-M 'P 1 21/c 1'
_atom_sites_solution_hydrogens geom
_atom_sites_solution_primary direct
_atom_sites_solution_secondary difmap
_audit_creation_method SHELXL-97
_cell_angle_alpha 90.00
_cell_angle_beta 112.5900(10)
_cell_angle_gamma 90.00
_cell_formula_units_Z 4
_cell_length_a 8.3621(2)
_cell_length_b 30.3182(7)
_cell_length_c 17.0620(3)
_cell_measurement_reflns_used 29911
_cell_measurement_temperature 173(2)
_cell_measurement_theta_max 27.485
_cell_measurement_theta_min 0.998
_cell_volume 3993.75(15)
_computing_cell_refinement 'Denzo (Nonius B.V., 1998)'
_computing_data_collection 'Collect (Nonius B.V., 1998)'
_computing_data_reduction 'Denzo (Nonius B.V., 1998)'
_computing_molecular_graphics 'PLATON 98 (Spek, 1998)'
_computing_publication_material 'SHELXL-97 (Sheldrick, 1997)'
_computing_structure_refinement 'SHELXL-97 (Sheldrick, 1997)'
_computing_structure_solution 'SHELXS-97 (Sheldrick, 1997)'
_diffrn_ambient_temperature 173(2)
_diffrn_measured_fraction_theta_full 0.995
_diffrn_measured_fraction_theta_max 0.995
_diffrn_measurement_device_type KappaCCD
_diffrn_measurement_method 'phi and omega scans'
_diffrn_radiation_monochromator graphite
_diffrn_radiation_source 'fine-focus sealed tube'
_diffrn_radiation_type MoK\a
_diffrn_radiation_wavelength 0.71073
_diffrn_reflns_av_R_equivalents 0.0623
_diffrn_reflns_av_sigmaI/netI 0.0820
_diffrn_reflns_limit_h_max 10
_diffrn_reflns_limit_h_min -8
_diffrn_reflns_limit_k_max 39
_diffrn_reflns_limit_k_min -34
_diffrn_reflns_limit_l_max 21
_diffrn_reflns_limit_l_min -22
_diffrn_reflns_number 21183
_diffrn_reflns_theta_full 27.47
_diffrn_reflns_theta_max 27.47
_diffrn_reflns_theta_min 1.34
_exptl_absorpt_coefficient_mu 4.406
_exptl_absorpt_correction_T_max 0.64361
_exptl_absorpt_correction_T_min 0.37639
_exptl_absorpt_correction_type multi-scan
_exptl_absorpt_process_details 'MULscanABS in PLATON (Spek, 2003)'
_exptl_crystal_colour yellow
_exptl_crystal_density_diffrn 1.603
_exptl_crystal_density_method 'not measured'
_exptl_crystal_description plate
_exptl_crystal_F_000 1888
_exptl_crystal_size_max 0.25
_exptl_crystal_size_mid 0.20
_exptl_crystal_size_min 0.10
_refine_diff_density_max 2.924
_refine_diff_density_min -2.123
_refine_diff_density_rms 0.260
_refine_ls_extinction_method none
_refine_ls_goodness_of_fit_ref 1.155
_refine_ls_hydrogen_treatment constr
_refine_ls_matrix_type full
_refine_ls_number_parameters 445
_refine_ls_number_reflns 9100
_refine_ls_number_restraints 24
_refine_ls_restrained_S_all 1.156
_refine_ls_R_factor_all 0.1348
_refine_ls_R_factor_gt 0.0981
_refine_ls_shift/su_max 0.020
_refine_ls_shift/su_mean 0.000
_refine_ls_structure_factor_coef Fsqd
_refine_ls_weighting_details 'calc w=1/[\s^2^(Fo^2^)+(0.0770P)^2^+108.3090P] where P=(Fo^2^+2Fc^2^)/3'
_refine_ls_weighting_scheme calc
_refine_ls_wR_factor_gt 0.2565
_refine_ls_wR_factor_ref 0.2719
_reflns_number_gt 6400
_reflns_number_total 9100
_reflns_threshold_expression I>2sigma(I)
_cod_data_source_file ja809828g_si_006.cif
_cod_data_source_block ulrich5
_cod_original_sg_symbol_H-M 'P 21/c'
_cod_database_code 4104209

loop_
_symmetry_equiv_pos_as_xyz
'x, y, z'
'-x, y+1/2, -z+1/2'
'-x, -y, -z'
'x, -y-1/2, z-1/2'

loop_
_atom_site_label
_atom_site_type_symbol
_atom_site_fract_x
_atom_site_fract_y
_atom_site_fract_z
_atom_site_U_iso_or_equiv
_atom_site_adp_type
_atom_site_occupancy
_atom_site_symmetry_multiplicity
_atom_site_calc_flag
_atom_site_refinement_flags
_atom_site_disorder_assembly
_atom_site_disorder_group
C1 C 0.009(2) -0.1227(5) 0.4969(9) 0.039(3) Uani 1 1 d . . .
C2 C -0.161(2) -0.1366(6) 0.4548(11) 0.053(4) Uani 1 1 d . . .
H2 H -0.2174 -0.1323 0.3953 0.064 Uiso 1 1 calc R . .
C3 C -0.249(2) -0.1567(7) 0.5001(13) 0.062(5) Uani 1 1 d . . .
H3 H -0.3647 -0.1668 0.4720 0.075 Uiso 1 1 calc R . .
C4 C -0.163(2) -0.1616(7) 0.5880(11) 0.056(5) Uani 1 1 d . . .
H4 H -0.2191 -0.1747 0.6211 0.068 Uiso 1 1 calc R . .
C5 C 0.0074(19) -0.1469(5) 0.6256(10) 0.041(3) Uani 1 1 d . . .
C6 C 0.100(2) -0.1508(5) 0.7184(10) 0.045(4) Uani 1 1 d . . .
H6 H 0.0459 -0.1658 0.7508 0.055 Uiso 1 1 calc R . .
C7 C 0.339(2) -0.1411(6) 0.8460(9) 0.051(4) Uani 1 1 d . . .
H7A H 0.4085 -0.1685 0.8563 0.061 Uiso 1 1 calc R . .
H7B H 0.2534 -0.1444 0.8726 0.061 Uiso 1 1 calc R . .
C8 C 0.455(2) -0.1029(6) 0.8849(10) 0.050(4) Uani 1 1 d . . .
H8A H 0.3876 -0.0753 0.8771 0.060 Uiso 1 1 calc R . .
H8B H 0.5208 -0.1078 0.9463 0.060 Uiso 1 1 calc R . .
C9 C 0.710(2) -0.0700(6) 0.8779(10) 0.052(4) Uani 1 1 d . . .
H9A H 0.7675 -0.0749 0.9398 0.062 Uiso 1 1 calc R . .
H9B H 0.6663 -0.0393 0.8682 0.062 Uiso 1 1 calc R . .
C10 C 0.836(2) -0.0773(7) 0.8365(11) 0.063(5) Uani 1 1 d . . .
H10A H 0.8891 -0.1068 0.8521 0.075 Uiso 1 1 calc R . .
H10B H 0.9291 -0.0549 0.8570 0.075 Uiso 1 1 calc R . .
C11 C 0.827(2) -0.0536(6) 0.7014(12) 0.053(4) Uani 1 1 d . . .
H11 H 0.9393 -0.0422 0.7322 0.063 Uiso 1 1 calc R . .
C12 C 0.751(2) -0.0477(5) 0.6117(12) 0.051(4) Uani 1 1 d . . .
C13 C 0.842(3) -0.0261(6) 0.5695(14) 0.059(5) Uani 1 1 d . . .
H13 H 0.9563 -0.0154 0.5998 0.071 Uiso 1 1 calc R . .
C14 C 0.766(3) -0.0209(7) 0.4865(14) 0.067(6) Uani 1 1 d . . .
H14 H 0.8284 -0.0058 0.4583 0.080 Uiso 1 1 calc R . .
C15 C 0.596(2) -0.0367(6) 0.4364(12) 0.051(4) Uani 1 1 d . . .
H15 H 0.5434 -0.0329 0.3766 0.061 Uiso 1 1 calc R . .
C16 C 0.513(2) -0.0588(5) 0.4844(11) 0.048(4) Uani 1 1 d . . .
C17 C 0.279(3) -0.0779(7) 0.3489(11) 0.067(6) Uani 1 1 d . . .
H17A H 0.2328 -0.1077 0.3315 0.101 Uiso 1 1 calc R . .
H17B H 0.3718 -0.0720 0.3289 0.101 Uiso 1 1 calc R . .
H17C H 0.1857 -0.0563 0.3244 0.101 Uiso 1 1 calc R . .
C18 C 0.106(2) -0.1032(4) 0.4504(9) 0.036(3) Uani 1 1 d . . .
H18 H 0.0509 -0.1002 0.3905 0.043 Uiso 1 1 calc R . .
C19 C 0.4362(19) -0.1860(5) 0.5849(9) 0.038(3) Uani 1 1 d . . .
H19 H 0.3620 -0.1717 0.5344 0.045 Uiso 1 1 calc R . .
C20 C 0.4750(19) -0.2292(5) 0.5797(10) 0.042(3) Uani 1 1 d . . .
H20 H 0.4375 -0.2433 0.5259 0.050 Uiso 1 1 calc R . .
C21 C 0.570(2) -0.2531(5) 0.6535(10) 0.039(3) Uani 1 1 d . . .
C22 C 0.634(2) -0.2273(6) 0.7278(12) 0.059(5) Uani 1 1 d . . .
H22 H 0.7050 -0.2409 0.7796 0.071 Uiso 1 1 calc R . .
C23 C 0.596(2) -0.1843(5) 0.7280(10) 0.044(4) Uani 1 1 d . . .
H23 H 0.6415 -0.1686 0.7802 0.053 Uiso 1 1 calc R . .
C24 C 0.517(5) -0.3213(8) 0.5729(17) 0.122(12) Uani 1 1 d . . .
H24A H 0.4759 -0.3007 0.5251 0.184 Uiso 1 1 calc R . .
H24B H 0.4193 -0.3382 0.5752 0.184 Uiso 1 1 calc R . .
H24C H 0.6018 -0.3415 0.5655 0.184 Uiso 1 1 calc R . .
C25 C 0.697(4) -0.3215(7) 0.7313(15) 0.096(9) Uani 1 1 d . . .
H25A H 0.7911 -0.3032 0.7697 0.145 Uiso 1 1 calc R . .
H25B H 0.7453 -0.3483 0.7170 0.145 Uiso 1 1 calc R . .
H25C H 0.6184 -0.3296 0.7593 0.145 Uiso 1 1 calc R . .
C26 C 0.312(4) 0.0349(7) 0.8606(16) 0.095(6) Uani 1 1 d D . .
C27 C 0.152(3) -0.2156(7) 0.2276(17) 0.095(6) Uani 1 1 d D . .
F1 F 0.255(6) 0.0726(11) 0.878(2) 0.121(6) Uani 0.50 1 d PD A 1
F2 F 0.475(4) 0.0299(13) 0.917(2) 0.121(6) Uani 0.50 1 d PD A 1
F3 F 0.239(6) 0.0017(11) 0.889(2) 0.121(6) Uani 0.50 1 d PD A 1
F1B F 0.335(6) 0.0709(11) 0.907(2) 0.121(6) Uani 0.50 1 d PD A 2
F2B F 0.411(6) 0.0058(11) 0.9155(19) 0.121(6) Uani 0.50 1 d PD A 2
F3B F 0.151(4) 0.0259(12) 0.857(2) 0.121(6) Uani 0.50 1 d PD A 2
F4 F 0.241(5) -0.2310(14) 0.184(2) 0.117(5) Uani 0.50 1 d PD B 1
F5 F -0.007(4) -0.2352(13) 0.1983(19) 0.117(5) Uani 0.50 1 d PD B 1
F6 F 0.105(5) -0.1746(10) 0.201(2) 0.117(5) Uani 0.50 1 d PD B 1
F4B F 0.209(5) -0.2506(11) 0.197(2) 0.117(5) Uani 0.50 1 d PD B 2
F5B F 0.033(4) -0.1885(13) 0.186(2) 0.117(5) Uani 0.50 1 d PD B 2
F6B F 0.266(4) -0.1845(12) 0.217(2) 0.117(5) Uani 0.50 1 d PD B 2
N1 N 0.0937(16) -0.1267(4) 0.5818(8) 0.039(3) Uani 1 1 d . . .
N2 N 0.2501(16) -0.1344(4) 0.7557(7) 0.038(3) Uani 1 1 d . . .
N3 N 0.7468(19) -0.0740(5) 0.7417(9) 0.053(4) Uani 1 1 d . . .
N4 N 0.5827(17) -0.0640(4) 0.5666(8) 0.044(3) Uani 1 1 d . . .
N5 N 0.3457(18) -0.0748(4) 0.4402(8) 0.044(3) Uani 1 1 d . . .
N6 N 0.2617(18) -0.0901(4) 0.4876(8) 0.044(3) Uani 1 1 d . . .
N7 N 0.4957(17) -0.1622(4) 0.6564(8) 0.042(3) Uani 1 1 d . . .
N8 N 0.600(2) -0.2964(5) 0.6528(10) 0.062(4) Uani 1 1 d . . .
O1 O 0.5683(14) -0.1010(4) 0.8408(7) 0.046(3) Uani 1 1 d . . .
O2 O 0.329(5) -0.0116(9) 0.746(2) 0.096(5) Uani 0.50 1 d PD A 1
O3 O 0.426(4) 0.0653(11) 0.762(2) 0.096(5) Uani 0.50 1 d PD A 1
O4 O 0.128(4) 0.0509(12) 0.718(2) 0.096(5) Uani 0.50 1 d PD A 1
O2B O 0.233(5) -0.0110(9) 0.733(2) 0.096(5) Uani 0.50 1 d PD A 2
O3B O 0.476(3) 0.0167(13) 0.767(2) 0.096(5) Uani 0.50 1 d PD A 2
O4B O 0.255(5) 0.0718(9) 0.714(2) 0.096(5) Uani 0.50 1 d PD A 2
O5 O 0.390(5) -0.1882(11) 0.351(2) 0.120(7) Uani 0.50 1 d PD B 1
O6 O 0.247(7) -0.2624(9) 0.362(2) 0.120(7) Uani 0.50 1 d PD B 1
O7 O 0.130(5) -0.1929(16) 0.363(4) 0.120(7) Uani 0.50 1 d PD B 1
O5B O 0.416(4) -0.2412(12) 0.371(2) 0.120(7) Uani 0.50 1 d PD B 2
O6B O 0.138(5) -0.2552(11) 0.325(3) 0.120(7) Uani 0.50 1 d PD B 2
O7B O 0.191(6) -0.1832(14) 0.375(4) 0.120(7) Uani 0.50 1 d PD B 2
Pb1 Pb 0.40294(8) -0.089221(18) 0.66661(4) 0.0402(2) Uani 1 1 d . . .
S1 S 0.3014(6) 0.03228(17) 0.7579(3) 0.0568(11) Uani 1 1 d D A .
S2 S 0.2477(9) -0.2175(2) 0.3392(3) 0.0759(16) Uani 1 1 d D B .

loop_
_atom_site_aniso_label
_atom_site_aniso_U_11
_atom_site_aniso_U_22
_atom_site_aniso_U_33
_atom_site_aniso_U_23
_atom_site_aniso_U_13
_atom_site_aniso_U_12
C1 0.043(8) 0.034(7) 0.038(8) 0.004(6) 0.012(6) 0.008(6)
C2 0.048(10) 0.056(10) 0.045(9) -0.007(8) 0.006(8) 0.013(8)
C3 0.036(9) 0.076(13) 0.063(12) 0.003(10) 0.004(8) -0.007(9)
C4 0.041(9) 0.079(13) 0.046(9) -0.002(9) 0.013(7) -0.008(9)
C5 0.034(8) 0.046(8) 0.044(8) 0.003(7) 0.017(7) -0.001(6)
C6 0.056(10) 0.042(8) 0.044(9) 0.001(7) 0.026(8) 0.009(7)
C7 0.068(11) 0.055(10) 0.028(7) 0.008(7) 0.017(7) -0.013(8)
C8 0.064(11) 0.052(10) 0.033(8) -0.005(7) 0.018(8) -0.011(8)
C9 0.060(11) 0.052(10) 0.037(8) -0.011(8) 0.011(8) -0.016(8)
C10 0.048(10) 0.080(13) 0.041(9) -0.011(9) -0.004(8) -0.018(9)
C11 0.053(10) 0.042(9) 0.057(10) 0.003(8) 0.014(8) 0.002(8)
C12 0.055(10) 0.037(8) 0.079(12) 0.002(8) 0.047(10) 0.006(7)
C13 0.058(11) 0.047(10) 0.085(14) 0.005(10) 0.042(11) -0.004(8)
C14 0.068(13) 0.067(12) 0.085(15) 0.024(11) 0.051(12) 0.022(10)
C15 0.047(10) 0.053(10) 0.070(11) 0.013(9) 0.042(9) 0.015(8)
C16 0.065(11) 0.034(8) 0.052(10) 0.011(7) 0.029(8) 0.004(7)
C17 0.095(15) 0.070(13) 0.044(10) 0.004(9) 0.036(10) -0.015(11)
C18 0.049(9) 0.027(6) 0.033(7) 0.002(6) 0.018(7) 0.005(6)
C19 0.041(8) 0.036(7) 0.030(7) 0.003(6) 0.007(6) -0.009(6)
C20 0.039(8) 0.044(8) 0.038(8) -0.002(7) 0.011(6) 0.005(7)
C21 0.046(8) 0.034(7) 0.046(8) -0.002(6) 0.027(7) 0.001(6)
C22 0.057(11) 0.053(10) 0.053(10) 0.008(9) 0.006(8) 0.021(9)
C23 0.046(9) 0.045(9) 0.035(8) -0.011(7) 0.008(7) 0.002(7)
C24 0.21(4) 0.057(14) 0.076(17) -0.015(13) 0.03(2) 0.015(18)
C25 0.16(3) 0.045(11) 0.079(15) 0.034(11) 0.040(16) 0.039(14)
C26 0.113(16) 0.080(12) 0.098(14) -0.009(11) 0.047(13) 0.020(11)
C27 0.113(16) 0.080(12) 0.098(14) -0.009(11) 0.047(13) 0.020(11)
F1 0.177(19) 0.103(10) 0.077(9) 0.000(9) 0.043(11) 0.004(11)
F2 0.177(19) 0.103(10) 0.077(9) 0.000(9) 0.043(11) 0.004(11)
F3 0.177(19) 0.103(10) 0.077(9) 0.000(9) 0.043(11) 0.004(11)
F1B 0.177(19) 0.103(10) 0.077(9) 0.000(9) 0.043(11) 0.004(11)
F2B 0.177(19) 0.103(10) 0.077(9) 0.000(9) 0.043(11) 0.004(11)
F3B 0.177(19) 0.103(10) 0.077(9) 0.000(9) 0.043(11) 0.004(11)
F4 0.089(10) 0.171(15) 0.083(8) -0.008(10) 0.024(7) -0.005(12)
F5 0.089(10) 0.171(15) 0.083(8) -0.008(10) 0.024(7) -0.005(12)
F6 0.089(10) 0.171(15) 0.083(8) -0.008(10) 0.024(7) -0.005(12)
F4B 0.089(10) 0.171(15) 0.083(8) -0.008(10) 0.024(7) -0.005(12)
F5B 0.089(10) 0.171(15) 0.083(8) -0.008(10) 0.024(7) -0.005(12)
F6B 0.089(10) 0.171(15) 0.083(8) -0.008(10) 0.024(7) -0.005(12)
N1 0.040(7) 0.039(7) 0.039(7) 0.002(5) 0.016(5) 0.007(5)
N2 0.044(7) 0.040(7) 0.032(6) 0.002(5) 0.017(5) -0.005(6)
N3 0.054(9) 0.054(8) 0.042(8) -0.010(7) 0.010(7) -0.011(7)
N4 0.050(8) 0.041(7) 0.045(7) 0.009(6) 0.024(6) -0.006(6)
N5 0.051(8) 0.042(7) 0.045(7) 0.004(6) 0.025(6) -0.004(6)
N6 0.061(8) 0.031(6) 0.038(7) 0.007(6) 0.018(6) -0.007(6)
N7 0.047(7) 0.037(6) 0.046(7) -0.004(6) 0.022(6) 0.003(6)
N8 0.087(12) 0.044(8) 0.049(8) 0.007(7) 0.019(8) 0.009(8)
O1 0.051(7) 0.046(6) 0.038(6) -0.013(5) 0.014(5) -0.007(5)
O2 0.104(13) 0.111(11) 0.077(8) -0.010(8) 0.037(10) 0.005(10)
O3 0.104(13) 0.111(11) 0.077(8) -0.010(8) 0.037(10) 0.005(10)
O4 0.104(13) 0.111(11) 0.077(8) -0.010(8) 0.037(10) 0.005(10)
O2B 0.104(13) 0.111(11) 0.077(8) -0.010(8) 0.037(10) 0.005(10)
O3B 0.104(13) 0.111(11) 0.077(8) -0.010(8) 0.037(10) 0.005(10)
O4B 0.104(13) 0.111(11) 0.077(8) -0.010(8) 0.037(10) 0.005(10)
O5 0.17(2) 0.088(11) 0.081(11) -0.023(9) 0.033(14) 0.007(12)
O6 0.17(2) 0.088(11) 0.081(11) -0.023(9) 0.033(14) 0.007(12)
O7 0.17(2) 0.088(11) 0.081(11) -0.023(9) 0.033(14) 0.007(12)
O5B 0.17(2) 0.088(11) 0.081(11) -0.023(9) 0.033(14) 0.007(12)
O6B 0.17(2) 0.088(11) 0.081(11) -0.023(9) 0.033(14) 0.007(12)
O7B 0.17(2) 0.088(11) 0.081(11) -0.023(9) 0.033(14) 0.007(12)
Pb1 0.0487(3) 0.0315(3) 0.0386(3) -0.0014(3) 0.0147(2) -0.0009(3)
S1 0.050(2) 0.067(3) 0.041(2) 0.007(2) 0.0042(19) -0.008(2)
S2 0.101(4) 0.077(4) 0.045(3) -0.005(3) 0.022(3) -0.004(3)

loop_
_atom_type_symbol
_atom_type_description
_atom_type_scat_dispersion_real
_atom_type_scat_dispersion_imag
_atom_type_scat_source
C C 0.0033 0.0016 'International Tables Vol C Tables 4.2.6.8 and 6.1.1.4'
H H 0.0000 0.0000 'International Tables Vol C Tables 4.2.6.8 and 6.1.1.4'
F F 0.0171 0.0103 'International Tables Vol C Tables 4.2.6.8 and 6.1.1.4'
N N 0.0061 0.0033 'International Tables Vol C Tables 4.2.6.8 and 6.1.1.4'
O O 0.0106 0.0060 'International Tables Vol C Tables 4.2.6.8 and 6.1.1.4'
Pb Pb -3.3944 10.1111 'International Tables Vol C Tables 4.2.6.8 and 6.1.1.4'
S S 0.1246 0.1234 'International Tables Vol C Tables 4.2.6.8 and 6.1.1.4'

loop_
_geom_angle_atom_site_label_1
_geom_angle_atom_site_label_2
_geom_angle_atom_site_label_3
_geom_angle
N1 C1 C2 122.4(15)
N1 C1 C18 116.8(14)
C2 C1 C18 120.8(14)
C1 C2 C3 120.0(16)
C1 C2 H2 120.0
C3 C2 H2 120.0
C2 C3 C4 118.3(16)
C2 C3 H3 120.8
C4 C3 H3 120.8
C5 C4 C3 118.4(17)
C5 C4 H4 120.8
C3 C4 H4 120.8
N1 C5 C4 123.6(15)
N1 C5 C6 117.1(14)
C4 C5 C6 119.3(15)
N2 C6 C5 120.9(15)
N2 C6 H6 119.6
C5 C6 H6 119.6
N2 C7 C8 110.2(13)
N2 C7 H7A 109.6
C8 C7 H7A 109.6
N2 C7 H7B 109.6
C8 C7 H7B 109.6
H7A C7 H7B 108.1
O1 C8 C7 104.4(13)
O1 C8 H8A 110.9
C7 C8 H8A 110.9
O1 C8 H8B 110.9
C7 C8 H8B 110.9
H8A C8 H8B 108.9
O1 C9 C10 107.7(13)
O1 C9 H9A 110.2
C10 C9 H9A 110.2
O1 C9 H9B 110.2
C10 C9 H9B 110.2
H9A C9 H9B 108.5
C9 C10 N3 110.7(15)
C9 C10 H10A 109.5
N3 C10 H10A 109.5
C9 C10 H10B 109.5
N3 C10 H10B 109.5
H10A C10 H10B 108.1
N3 C11 C12 121.7(16)
N3 C11 H11 119.1
C12 C11 H11 119.1
C13 C12 N4 120.8(17)
C13 C12 C11 120.4(18)
N4 C12 C11 118.8(15)
C14 C13 C12 118(2)
C14 C13 H13 120.8
C12 C13 H13 120.8
C13 C14 C15 124.0(18)
C13 C14 H14 118.0
C15 C14 H14 118.0
C16 C15 C14 113.9(17)
C16 C15 H15 123.0
C14 C15 H15 123.0
N4 C16 N5 118.7(14)
N4 C16 C15 123.9(17)
N5 C16 C15 117.4(15)
N5 C17 H17A 109.5
N5 C17 H17B 109.5
H17A C17 H17B 109.5
N5 C17 H17C 109.5
H17A C17 H17C 109.5
H17B C17 H17C 109.5
N6 C18 C1 122.0(13)
N6 C18 H18 119.0
C1 C18 H18 119.0
N7 C19 C20 124.3(14)
N7 C19 H19 117.8
C20 C19 H19 117.8
C19 C20 C21 120.4(14)
C19 C20 H20 119.8
C21 C20 H20 119.8
N8 C21 C20 122.8(15)
N8 C21 C22 123.0(15)
C20 C21 C22 114.2(14)
C23 C22 C21 122.3(16)
C23 C22 H22 118.9
C21 C22 H22 118.9
C22 C23 N7 122.6(15)
C22 C23 H23 118.7
N7 C23 H23 118.7
N8 C24 H24A 109.5
N8 C24 H24B 109.5
H24A C24 H24B 109.5
N8 C24 H24C 109.5
H24A C24 H24C 109.5
H24B C24 H24C 109.5
N8 C25 H25A 109.5
N8 C25 H25B 109.5
H25A C25 H25B 109.5
N8 C25 H25C 109.5
H25A C25 H25C 109.5
H25B C25 H25C 109.5
F1 C26 F2B 127(3)
F1B C26 F2B 103(3)
F1 C26 F2 107(3)
F1B C26 F2 78(3)
F1 C26 F3B 75(3)
F1B C26 F3B 96(3)
F2B C26 F3B 104(3)
F2 C26 F3B 137(3)
F1 C26 F3 109(3)
F1B C26 F3 113(3)
F2B C26 F3 60(3)
F2 C26 F3 98(3)
F3B C26 F3 45(2)
F1 C26 S1 113(2)
F1B C26 S1 126(3)
F2B C26 S1 117(2)
F2 C26 S1 111(2)
F3B C26 S1 107(2)
F3 C26 S1 118(2)
F5B C27 F4 113(3)
F4 C27 F6 107(3)
F5B C27 F4B 127(3)
F6 C27 F4B 135(3)
F5B C27 F5 69(3)
F4 C27 F5 109(3)
F6 C27 F5 100(3)
F4B C27 F5 87(3)
F5B C27 F6B 85(3)
F4 C27 F6B 67(2)
F6 C27 F6B 57(2)
F4B C27 F6B 97(3)
F5 C27 F6B 149(3)
F5B C27 S2 124(2)
F4 C27 S2 118(2)
F6 C27 S2 111(2)
F4B C27 S2 108(2)
F5 C27 S2 111(2)
F6B C27 S2 97(2)
C1 N1 C5 117.3(13)
C1 N1 Pb1 122.5(10)
C5 N1 Pb1 119.8(9)
C6 N2 C7 118.9(13)
C6 N2 Pb1 120.5(10)
C7 N2 Pb1 120.6(10)
C11 N3 C10 117.6(15)
C11 N3 Pb1 120.4(12)
C10 N3 Pb1 119.8(11)
C16 N4 C12 119.0(14)
C16 N4 Pb1 124.7(11)
C12 N4 Pb1 115.0(10)
N6 N5 C16 116.3(13)
N6 N5 C17 123.5(14)
C16 N5 C17 120.0(14)
C18 N6 N5 118.7(13)
C19 N7 C23 116.0(13)
C19 N7 Pb1 123.5(10)
C23 N7 Pb1 119.9(10)
C21 N8 C24 119.1(16)
C21 N8 C25 122.3(16)
C24 N8 C25 118.2(17)
C8 O1 C9 113.3(12)
N7 Pb1 N1 80.8(4)
N7 Pb1 N3 82.9(4)
N1 Pb1 N3 163.4(4)
N7 Pb1 N2 78.9(4)
N1 Pb1 N2 61.5(4)
N3 Pb1 N2 117.8(4)
N7 Pb1 N4 86.7(4)
N1 Pb1 N4 115.0(4)
N3 Pb1 N4 61.1(4)
N2 Pb1 N4 165.5(4)
O2 S1 O4B 141(2)
O4B S1 O2B 129(2)
O2 S1 O3 122(2)
O4B S1 O3 58(2)
O2B S1 O3 149(2)
O2 S1 O4 120(2)
O4B S1 O4 53(2)
O2B S1 O4 90(2)
O3 S1 O4 109(2)
O2 S1 O3B 60(2)
O4B S1 O3B 113(2)
O2B S1 O3B 90(2)
O3 S1 O3B 63(2)
O4 S1 O3B 158.7(19)
O2 S1 C26 104.0(18)
O4B S1 C26 114.1(16)
O2B S1 C26 102.0(18)
O3 S1 C26 99.8(16)
O4 S1 C26 96.3(16)
O3B S1 C26 104.5(15)
O7B S2 O6 124(3)
O6 S2 O7 110(3)
O7B S2 O6B 112(3)
O7 S2 O6B 90(3)
O7B S2 O5 83(3)
O6 S2 O5 130(3)
O7 S2 O5 105(3)
O6B S2 O5 165(3)
O7B S2 O5B 130(3)
O6 S2 O5B 62(2)
O7 S2 O5B 144(3)
O6B S2 O5B 98(2)
O5 S2 O5B 68(2)
O7B S2 C27 111(3)
O6 S2 C27 106.3(18)
O7 S2 C27 103(3)
O6B S2 C27 81.4(18)
O5 S2 C27 98.4(18)
O5B S2 C27 113.0(17)

loop_
_geom_bond_atom_site_label_1
_geom_bond_atom_site_label_2
_geom_bond_distance
C1 N1 1.351(19)
C1 C2 1.39(2)
C1 C18 1.46(2)
C2 C3 1.40(3)
C2 H2 0.9500
C3 C4 1.40(3)
C3 H3 0.9500
C4 C5 1.39(2)
C4 H4 0.9500
C5 N1 1.366(19)
C5 C6 1.48(2)
C6 N2 1.27(2)
C6 H6 0.9500
C7 N2 1.445(18)
C7 C8 1.49(2)
C7 H7A 0.9900
C7 H7B 0.9900
C8 O1 1.42(2)
C8 H8A 0.9900
C8 H8B 0.9900
C9 O1 1.456(19)
C9 C10 1.49(3)
C9 H9A 0.9900
C9 H9B 0.9900
C10 N3 1.50(2)
C10 H10A 0.9900
C10 H10B 0.9900
C11 N3 1.29(2)
C11 C12 1.42(3)
C11 H11 0.9500
C12 C13 1.40(2)
C12 N4 1.41(2)
C13 C14 1.32(3)
C13 H13 0.9500
C14 C15 1.43(3)
C14 H14 0.9500
C15 C16 1.43(2)
C15 H15 0.9500
C16 N4 1.31(2)
C16 N5 1.40(2)
C17 N5 1.44(2)
C17 H17A 0.9800
C17 H17B 0.9800
C17 H17C 0.9800
C18 N6 1.28(2)
C18 H18 0.9500
C19 N7 1.338(19)
C19 C20 1.36(2)
C19 H19 0.9500
C20 C21 1.40(2)
C20 H20 0.9500
C21 N8 1.34(2)
C21 C22 1.41(2)
C22 C23 1.34(2)
C22 H22 0.9500
C23 N7 1.36(2)
C23 H23 0.9500
C24 N8 1.48(3)
C24 H24A 0.9800
C24 H24B 0.9800
C24 H24C 0.9800
C25 N8 1.48(2)
C25 H25A 0.9800
C25 H25B 0.9800
C25 H25C 0.9800
C26 F1 1.31(3)
C26 F1B 1.32(3)
C26 F2B 1.32(3)
C26 F2 1.34(3)
C26 F3B 1.35(3)
C26 F3 1.36(3)
C26 S1 1.72(3)
C27 F5B 1.28(3)
C27 F4 1.32(3)
C27 F6 1.33(3)
C27 F4B 1.35(3)
C27 F5 1.36(2)
C27 F6B 1.40(3)
C27 S2 1.76(3)
N1 Pb1 2.683(13)
N2 Pb1 2.704(12)
N3 Pb1 2.700(14)
N4 Pb1 2.780(12)
N5 N6 1.341(18)
N7 Pb1 2.373(12)
O2 S1 1.38(2)
O3 S1 1.43(2)
O4 S1 1.46(2)
O2B S1 1.43(2)
O3B S1 1.49(2)
O4B S1 1.39(2)
O5 S2 1.43(3)
O6 S2 1.42(3)
O7 S2 1.42(3)
O5B S2 1.49(3)
O6B S2 1.43(3)
O7B S2 1.38(3)

loop_
_geom_torsion_atom_site_label_1
_geom_torsion_atom_site_label_2
_geom_torsion_atom_site_label_3
_geom_torsion_atom_site_label_4
_geom_torsion
N1 C1 C2 C3 -2(2)
C18 C1 C2 C3 177.6(16)
C1 C2 C3 C4 1(3)
C2 C3 C4 C5 -1(3)
C3 C4 C5 N1 2(3)
C3 C4 C5 C6 178.7(17)
N1 C5 C6 N2 3(2)
C4 C5 C6 N2 -174.1(16)
N2 C7 C8 O1 -58.0(19)
O1 C9 C10 N3 55(2)
N3 C11 C12 C13 -178.8(17)
N3 C11 C12 N4 1(2)
N4 C12 C13 C14 1(3)
C11 C12 C13 C14 -179.2(17)
C12 C13 C14 C15 -1(3)
C13 C14 C15 C16 0(3)
C14 C15 C16 N4 1(2)
C14 C15 C16 N5 179.4(15)
N1 C1 C18 N6 -1(2)
C2 C1 C18 N6 179.6(15)
N7 C19 C20 C21 6(2)
C19 C20 C21 N8 174.5(16)
C19 C20 C21 C22 -6(2)
N8 C21 C22 C23 -177.0(18)
C20 C21 C22 C23 4(3)
C21 C22 C23 N7 -1(3)
C2 C1 N1 C5 3(2)
C18 C1 N1 C5 -177.0(13)
C2 C1 N1 Pb1 -170.4(11)
C18 C1 N1 Pb1 10.1(17)
C4 C5 N1 C1 -3(2)
C6 C5 N1 C1 -179.4(13)
C4 C5 N1 Pb1 170.6(13)
C6 C5 N1 Pb1 -6.3(18)
C5 C6 N2 C7 -176.7(14)
C5 C6 N2 Pb1 2.0(19)
C8 C7 N2 C6 -149.4(15)
C8 C7 N2 Pb1 31.9(19)
C12 C11 N3 C10 -178.2(16)
C12 C11 N3 Pb1 -15(2)
C9 C10 N3 C11 138.8(17)
C9 C10 N3 Pb1 -24(2)
N5 C16 N4 C12 -179.6(14)
C15 C16 N4 C12 -1(2)
N5 C16 N4 Pb1 -13(2)
C15 C16 N4 Pb1 165.5(12)
C13 C12 N4 C16 0(2)
C11 C12 N4 C16 -179.8(15)
C13 C12 N4 Pb1 -167.5(12)
C11 C12 N4 Pb1 12.4(18)
N4 C16 N5 N6 7(2)
C15 C16 N5 N6 -171.5(14)
N4 C16 N5 C17 -167.1(16)
C15 C16 N5 C17 14(2)
C1 C18 N6 N5 176.3(13)
C16 N5 N6 C18 176.9(14)
C17 N5 N6 C18 -9(2)
C20 C19 N7 C23 -2(2)
C20 C19 N7 Pb1 -173.4(12)
C22 C23 N7 C19 0(2)
C22 C23 N7 Pb1 170.9(14)
C20 C21 N8 C24 -6(3)
C22 C21 N8 C24 175(2)
C20 C21 N8 C25 -178.4(19)
C22 C21 N8 C25 2(3)
C7 C8 O1 C9 -171.1(13)
C10 C9 O1 C8 169.5(15)
C19 N7 Pb1 N1 45.7(12)
C23 N7 Pb1 N1 -124.9(12)
C19 N7 Pb1 N3 -131.5(12)
C23 N7 Pb1 N3 57.9(12)
C19 N7 Pb1 N2 108.2(12)
C23 N7 Pb1 N2 -62.3(12)
C19 N7 Pb1 N4 -70.3(12)
C23 N7 Pb1 N4 119.2(12)
C1 N1 Pb1 N7 -99.9(11)
C5 N1 Pb1 N7 87.3(11)
C1 N1 Pb1 N3 -90.1(18)
C5 N1 Pb1 N3 97.1(17)
C1 N1 Pb1 N2 177.8(12)
C5 N1 Pb1 N2 5.0(10)
C1 N1 Pb1 N4 -17.9(12)
C5 N1 Pb1 N4 169.3(10)
C11 N3 Pb1 N7 104.9(14)
C10 N3 Pb1 N7 -92.6(13)
C11 N3 Pb1 N1 95.2(19)
C10 N3 Pb1 N1 -102.4(18)
C11 N3 Pb1 N2 178.3(12)
C10 N3 Pb1 N2 -19.2(14)
C11 N3 Pb1 N4 14.7(12)
C10 N3 Pb1 N4 177.2(14)
C6 N2 Pb1 N7 -89.0(12)
C7 N2 Pb1 N7 89.7(12)
C6 N2 Pb1 N1 -3.5(11)
C7 N2 Pb1 N1 175.1(13)
C6 N2 Pb1 N3 -164.7(11)
C7 N2 Pb1 N3 14.0(13)
C6 N2 Pb1 N4 -83(2)
C7 N2 Pb1 N4 95.7(18)
C16 N4 Pb1 N7 96.3(13)
C12 N4 Pb1 N7 -96.7(11)
C16 N4 Pb1 N1 18.1(14)
C12 N4 Pb1 N1 -174.9(10)
C16 N4 Pb1 N3 180.0(14)
C12 N4 Pb1 N3 -13.0(10)
C16 N4 Pb1 N2 90.4(19)
C12 N4 Pb1 N2 -102.5(17)
F1 C26 S1 O2 -167(3)
F1B C26 S1 O2 162(4)
F2B C26 S1 O2 29(4)
F2 C26 S1 O2 72(3)
F3B C26 S1 O2 -87(3)
F3 C26 S1 O2 -39(3)
F1 C26 S1 O4B 7(4)
F1B C26 S1 O4B -23(4)
F2B C26 S1 O4B -156(3)
F2 C26 S1 O4B -113(3)
F3B C26 S1 O4B 88(3)
F3 C26 S1 O4B 135(3)
F1 C26 S1 O2B -136(3)
F1B C26 S1 O2B -166(4)
F2B C26 S1 O2B 61(4)
F2 C26 S1 O2B 104(3)
F3B C26 S1 O2B -55(3)
F3 C26 S1 O2B -8(3)
F1 C26 S1 O3 66(3)
F1B C26 S1 O3 36(4)
F2B C26 S1 O3 -97(3)
F2 C26 S1 O3 -54(3)
F3B C26 S1 O3 147(3)
F3 C26 S1 O3 -166(3)
F1 C26 S1 O4 -45(3)
F1B C26 S1 O4 -75(4)
F2B C26 S1 O4 152(3)
F2 C26 S1 O4 -165(3)
F3B C26 S1 O4 36(3)
F3 C26 S1 O4 83(3)
F1 C26 S1 O3B 131(3)
F1B C26 S1 O3B 100(4)
F2B C26 S1 O3B -33(4)
F2 C26 S1 O3B 10(3)
F3B C26 S1 O3B -149(3)
F3 C26 S1 O3B -101(3)
F5B C27 S2 O7B -6(4)
F4 C27 S2 O7B 149(4)
F6 C27 S2 O7B 26(4)
F4B C27 S2 O7B -178(3)
F5 C27 S2 O7B -84(3)
F6B C27 S2 O7B 82(3)
F5B C27 S2 O6 132(4)
F4 C27 S2 O6 -73(4)
F6 C27 S2 O6 164(3)
F4B C27 S2 O6 -40(3)
F5 C27 S2 O6 54(3)
F6B C27 S2 O6 -140(3)
F5B C27 S2 O7 16(4)
F4 C27 S2 O7 171(3)
F6 C27 S2 O7 48(3)
F4B C27 S2 O7 -156(3)
F5 C27 S2 O7 -62(3)
F6B C27 S2 O7 105(3)
F5B C27 S2 O6B 104(4)
F4 C27 S2 O6B -101(3)
F6 C27 S2 O6B 135(3)
F4B C27 S2 O6B -69(3)
F5 C27 S2 O6B 26(3)
F6B C27 S2 O6B -168(3)
F5B C27 S2 O5 -92(4)
F4 C27 S2 O5 64(3)
F6 C27 S2 O5 -60(3)
F4B C27 S2 O5 96(3)
F5 C27 S2 O5 -170(3)
F6B C27 S2 O5 -3(3)
F5B C27 S2 O5B -162(3)
F4 C27 S2 O5B -6(3)
F6 C27 S2 O5B -130(3)
F4B C27 S2 O5B 26(3)
F5 C27 S2 O5B 121(3)
F6B C27 S2 O5B -73(3)
